data_7056922
loop_
_publ_author_name
'Prasannan, Dijo'
'Arunkumar, Chellaiah'

_publ_section_title
;
 A &#x201C;turn-on-and-off&#x201D; pH sensitive BODIPY fluorescent probe
 for imaging E. coli cells
;
_journal_issue 5
_journal_name_full 'New Journal of Chemistry'
_journal_page_first 3473
_journal_paper_doi 10.1039/C7NJ04313A
_journal_volume 42
_journal_year 2018
_chemical_formula_sum 'C17 H16 B F2 N3'
_chemical_formula_weight 311.14
_space_group_IT_number 14
_space_group_name_Hall '-P 2yn'
_space_group_name_H-M_alt 'P 1 21/n 1'
_symmetry_cell_setting monoclinic
_symmetry_space_group_name_Hall '-P 2yn'
_symmetry_space_group_name_H-M 'P 1 21/n 1'
_atom_sites_solution_hydrogens geom
_atom_sites_solution_primary direct
_atom_sites_solution_secondary difmap
_audit_creation_method SHELXL-97
_audit_update_record
;
2014-01-17 deposited with the CCDC.
2018-01-19 downloaded from the CCDC.
;
_cell_angle_alpha 90.00
_cell_angle_beta 116.339(2)
_cell_angle_gamma 90.00
_cell_formula_units_Z 4
_cell_length_a 12.2654(11)
_cell_length_b 10.5756(10)
_cell_length_c 13.3074(12)
_cell_measurement_reflns_used 3205
_cell_measurement_temperature 293(2)
_cell_measurement_theta_max 23.8
_cell_measurement_theta_min 2.6
_cell_volume 1547.0(2)
_computing_cell_refinement 'APEX2/SAINT (Bruker, 2004)'
_computing_data_collection 'APEX2 (Bruker, 2004)'
_computing_data_reduction 'SAINT/XPREP (Bruker, 2004)'
_computing_molecular_graphics 'ORTEP3 (Farrugia, 1997) and Mercury (Bruno et al., 2002)'
_computing_publication_material 'SHELXL-97 (Sheldrick, 2008)'
_computing_structure_refinement 'SHELXL-97 (Sheldrick, 2008)'
_computing_structure_solution 'SIR92 (Altornare et al., 1993)'
_diffrn_ambient_temperature 293(2)
_diffrn_measured_fraction_theta_full 0.997
_diffrn_measured_fraction_theta_max 0.997
_diffrn_measurement_device_type 'Bruker axs kappa apex2 CCD Diffractometer'
_diffrn_measurement_method '\w and \f scan'
_diffrn_radiation_monochromator graphite
_diffrn_radiation_source 'fine-focus sealed tube'
_diffrn_radiation_type MoK\a
_diffrn_radiation_wavelength 0.71073
_diffrn_reflns_av_R_equivalents 0.0336
_diffrn_reflns_av_sigmaI/netI 0.0288
_diffrn_reflns_limit_h_max 14
_diffrn_reflns_limit_h_min -14
_diffrn_reflns_limit_k_max 12
_diffrn_reflns_limit_k_min -12
_diffrn_reflns_limit_l_max 15
_diffrn_reflns_limit_l_min -15
_diffrn_reflns_number 14496
_diffrn_reflns_theta_full 24.80
_diffrn_reflns_theta_max 24.80
_diffrn_reflns_theta_min 2.57
_diffrn_standards_decay_% 0
_exptl_absorpt_coefficient_mu 0.097
_exptl_absorpt_correction_T_max 0.993
_exptl_absorpt_correction_T_min 0.951
_exptl_absorpt_correction_type multi-scan
_exptl_absorpt_process_details 'SADABS (Bruker, 1999)'
_exptl_crystal_colour orange
_exptl_crystal_density_diffrn 1.336
_exptl_crystal_density_method 'not measured'
_exptl_crystal_description plate
_exptl_crystal_F_000 648
_exptl_crystal_size_max 0.30
_exptl_crystal_size_mid 0.20
_exptl_crystal_size_min 0.20
_refine_diff_density_max 0.166
_refine_diff_density_min -0.171
_refine_diff_density_rms 0.033
_refine_ls_extinction_coef 0.0068(11)
_refine_ls_extinction_expression Fc^*^=kFc[1+0.001xFc^2^\l^3^/sin(2\q)]^-1/4^
_refine_ls_extinction_method SHELXL
_refine_ls_goodness_of_fit_ref 1.084
_refine_ls_hydrogen_treatment mixed
_refine_ls_matrix_type full
_refine_ls_number_parameters 211
_refine_ls_number_reflns 2655
_refine_ls_number_restraints 0
_refine_ls_restrained_S_all 1.084
_refine_ls_R_factor_all 0.0751
_refine_ls_R_factor_gt 0.0392
_refine_ls_shift/su_max 0.002
_refine_ls_shift/su_mean 0.000
_refine_ls_structure_factor_coef Fsqd
_refine_ls_weighting_details 'calc w=1/[\s^2^(Fo^2^)+(0.0363P)^2^+0.5962P] where P=(Fo^2^+2Fc^2^)/3'
_refine_ls_weighting_scheme calc
_refine_ls_wR_factor_gt 0.0882
_refine_ls_wR_factor_ref 0.1122
_reflns_number_gt 1786
_reflns_number_total 2655
_reflns_threshold_expression >2sigma(I)
_cod_data_source_file c7nj04313a2.cif
_cod_data_source_block shelxl_CCDC1
_cod_depositor_comments 'Adding full bibliography for 7056921--7056922.cif.'
_cod_original_sg_symbol_H-M P21/n
_cod_database_code 7056922

loop_
_symmetry_equiv_pos_as_xyz
'x, y, z'
'-x+1/2, y+1/2, -z+1/2'
'-x, -y, -z'
'x-1/2, -y-1/2, z-1/2'

loop_
_atom_site_label
_atom_site_type_symbol
_atom_site_fract_x
_atom_site_fract_y
_atom_site_fract_z
_atom_site_U_iso_or_equiv
_atom_site_adp_type
_atom_site_occupancy
_atom_site_symmetry_multiplicity
_atom_site_calc_flag
_atom_site_refinement_flags
C1 C 0.5199(2) -0.0304(2) 0.8424(2) 0.0605(7) Uani 1 1 d .
H1 H 0.4805 -0.0405 0.8876 0.073 Uiso 1 1 calc R
C2 C 0.4688(2) -0.0561(2) 0.7291(2) 0.0651(7) Uani 1 1 d .
H2 H 0.3907 -0.0866 0.6855 0.078 Uiso 1 1 calc R
C3 C 0.5548(2) -0.0281(2) 0.69278(19) 0.0532(6) Uani 1 1 d .
H3 H 0.5452 -0.0351 0.6196 0.064 Uiso 1 1 calc R
C4 C 0.65968(19) 0.01278(19) 0.78585(17) 0.0429(5) Uani 1 1 d .
C5 C 0.77137(19) 0.05892(18) 0.79517(17) 0.0400(5) Uani 1 1 d .
C6 C 0.85605(19) 0.1107(2) 0.89664(17) 0.0418(5) Uani 1 1 d .
C7 C 0.9727(2) 0.1603(2) 0.92947(19) 0.0512(6) Uani 1 1 d .
H7 H 1.0131 0.1668 0.8849 0.061 Uiso 1 1 calc R
C8 C 1.0166(2) 0.1978(2) 1.0393(2) 0.0634(7) Uani 1 1 d .
H8 H 1.0914 0.2357 1.0825 0.076 Uiso 1 1 calc R
C9 C 0.9285(2) 0.1684(2) 1.0733(2) 0.0626(7) Uani 1 1 d .
H9 H 0.9358 0.1829 1.1450 0.075 Uiso 1 1 calc R
C10 C 0.79575(18) 0.05394(19) 0.69695(16) 0.0403(5) Uani 1 1 d .
C11 C 0.7767(2) -0.0556(2) 0.63331(18) 0.0488(6) Uani 1 1 d .
H11 H 0.7497 -0.1280 0.6551 0.059 Uiso 1 1 calc R
C12 C 0.7964(2) -0.0604(2) 0.53966(18) 0.0515(6) Uani 1 1 d .
H12 H 0.7854 -0.1363 0.5011 0.062 Uiso 1 1 calc R
C13 C 0.83283(18) 0.0476(2) 0.50125(17) 0.0453(5) Uani 1 1 d .
C14 C 0.8516(2) 0.1583(2) 0.56460(18) 0.0490(6) Uani 1 1 d .
H14 H 0.8753 0.2319 0.5414 0.059 Uiso 1 1 calc R
C15 C 0.83568(19) 0.1601(2) 0.66057(17) 0.0455(5) Uani 1 1 d .
H15 H 0.8520 0.2341 0.7024 0.055 Uiso 1 1 calc R
C16 C 0.8307(3) -0.0702(3) 0.3418(2) 0.0754(8) Uani 1 1 d .
H16A H 0.8800 -0.1364 0.3898 0.113 Uiso 1 1 calc R
H16B H 0.8535 -0.0563 0.2823 0.113 Uiso 1 1 calc R
H16C H 0.7466 -0.0942 0.3105 0.113 Uiso 1 1 calc R
C17 C 0.8749(3) 0.1590(3) 0.3607(2) 0.0845(9) Uani 1 1 d .
H17A H 0.8156 0.2225 0.3528 0.127 Uiso 1 1 calc R
H17B H 0.8717 0.1412 0.2887 0.127 Uiso 1 1 calc R
H17C H 0.9546 0.1891 0.4106 0.127 Uiso 1 1 calc R
B1 B 0.7226(3) 0.0528(3) 0.9973(2) 0.0524(7) Uani 1 1 d .
N1 N 0.63475(16) 0.01127(17) 0.87834(14) 0.0472(5) Uani 1 1 d .
N2 N 0.83111(16) 0.11618(17) 0.98945(14) 0.0474(5) Uani 1 1 d .
N3 N 0.84890(18) 0.0449(2) 0.40597(15) 0.0593(6) Uani 1 1 d .
F1 F 0.66569(14) 0.13626(15) 1.03931(13) 0.0822(5) Uani 1 1 d .
F2 F 0.76179(14) -0.05115(14) 1.06791(11) 0.0763(5) Uani 1 1 d .

loop_
_atom_site_aniso_label
_atom_site_aniso_U_11
_atom_site_aniso_U_22
_atom_site_aniso_U_33
_atom_site_aniso_U_23
_atom_site_aniso_U_13
_atom_site_aniso_U_12
C1 0.0488(15) 0.0751(18) 0.0675(17) 0.0081(14) 0.0345(13) 0.0036(13)
C2 0.0411(14) 0.0809(19) 0.0687(18) 0.0045(14) 0.0202(13) -0.0015(13)
C3 0.0496(14) 0.0600(15) 0.0460(13) 0.0054(11) 0.0176(12) 0.0048(12)
C4 0.0461(13) 0.0439(13) 0.0430(12) 0.0045(10) 0.0236(11) 0.0033(10)
C5 0.0474(13) 0.0340(11) 0.0423(12) 0.0042(9) 0.0233(11) 0.0052(10)
C6 0.0465(13) 0.0414(12) 0.0425(12) 0.0028(10) 0.0242(11) 0.0031(10)
C7 0.0498(14) 0.0530(14) 0.0528(14) 0.0051(11) 0.0245(12) 0.0019(11)
C8 0.0541(15) 0.0715(18) 0.0543(15) -0.0004(13) 0.0147(13) -0.0091(13)
C9 0.0692(17) 0.0718(18) 0.0422(13) -0.0064(12) 0.0204(13) -0.0062(14)
C10 0.0438(12) 0.0405(12) 0.0397(12) -0.0003(9) 0.0213(10) 0.0003(10)
C11 0.0612(15) 0.0417(13) 0.0503(13) -0.0012(11) 0.0309(12) -0.0057(11)
C12 0.0622(15) 0.0501(14) 0.0472(13) -0.0083(11) 0.0287(12) -0.0035(12)
C13 0.0386(12) 0.0626(15) 0.0348(11) 0.0027(11) 0.0164(10) 0.0054(11)
C14 0.0550(14) 0.0494(14) 0.0483(13) 0.0052(11) 0.0280(12) -0.0036(11)
C15 0.0512(13) 0.0428(13) 0.0465(13) -0.0019(10) 0.0253(11) -0.0029(10)
C16 0.087(2) 0.097(2) 0.0496(15) -0.0061(14) 0.0365(15) 0.0205(16)
C17 0.100(2) 0.107(2) 0.0622(17) 0.0125(16) 0.0506(17) -0.0077(19)
B1 0.0690(19) 0.0529(16) 0.0482(16) -0.0011(13) 0.0377(15) -0.0015(14)
N1 0.0451(11) 0.0549(12) 0.0486(11) 0.0052(9) 0.0272(9) 0.0029(9)
N2 0.0532(12) 0.0516(11) 0.0403(10) -0.0020(9) 0.0233(9) -0.0002(9)
N3 0.0651(13) 0.0789(15) 0.0407(11) 0.0002(10) 0.0295(10) -0.0007(11)
F1 0.1006(12) 0.0816(11) 0.1008(12) -0.0289(9) 0.0778(11) -0.0149(9)
F2 0.1003(12) 0.0746(10) 0.0495(8) 0.0120(7) 0.0291(8) -0.0151(8)

loop_
_atom_type_symbol
_atom_type_description
_atom_type_scat_dispersion_real
_atom_type_scat_dispersion_imag
_atom_type_scat_source
C C 0.0033 0.0016 'International Tables Vol C Tables 4.2.6.8 and 6.1.1.4'
H H 0.0000 0.0000 'International Tables Vol C Tables 4.2.6.8 and 6.1.1.4'
B B 0.0013 0.0007 'International Tables Vol C Tables 4.2.6.8 and 6.1.1.4'
N N 0.0061 0.0033 'International Tables Vol C Tables 4.2.6.8 and 6.1.1.4'
F F 0.0171 0.0103 'International Tables Vol C Tables 4.2.6.8 and 6.1.1.4'

loop_
_geom_angle_atom_site_label_1
_geom_angle_atom_site_label_2
_geom_angle_atom_site_label_3
_geom_angle
N1 C1 C2 110.5(2)
N1 C1 H1 124.8
C2 C1 H1 124.8
C3 C2 C1 107.1(2)
C3 C2 H2 126.4
C1 C2 H2 126.4
C2 C3 C4 107.6(2)
C2 C3 H3 126.2
C4 C3 H3 126.2
N1 C4 C3 107.59(18)
N1 C4 C5 120.84(19)
C3 C4 C5 131.40(19)
C6 C5 C4 119.84(18)
C6 C5 C10 121.13(18)
C4 C5 C10 119.01(19)
C7 C6 C5 131.80(19)
C7 C6 N2 107.60(18)
C5 C6 N2 120.58(18)
C8 C7 C6 107.8(2)
C8 C7 H7 126.1
C6 C7 H7 126.1
C7 C8 C9 106.8(2)
C7 C8 H8 126.6
C9 C8 H8 126.6
N2 C9 C8 111.0(2)
N2 C9 H9 124.5
C8 C9 H9 124.5
C11 C10 C15 116.67(18)
C11 C10 C5 121.78(18)
C15 C10 C5 121.52(18)
C12 C11 C10 122.3(2)
C12 C11 H11 118.9
C10 C11 H11 118.9
C11 C12 C13 120.9(2)
C11 C12 H12 119.5
C13 C12 H12 119.5
N3 C13 C14 121.5(2)
N3 C13 C12 121.4(2)
C14 C13 C12 117.07(18)
C15 C14 C13 121.1(2)
C15 C14 H14 119.4
C13 C14 H14 119.4
C14 C15 C10 121.9(2)
C14 C15 H15 119.1
C10 C15 H15 119.1
N3 C16 H16A 109.5
N3 C16 H16B 109.5
H16A C16 H16B 109.5
N3 C16 H16C 109.5
H16A C16 H16C 109.5
H16B C16 H16C 109.5
N3 C17 H17A 109.5
N3 C17 H17B 109.5
H17A C17 H17B 109.5
N3 C17 H17C 109.5
H17A C17 H17C 109.5
H17B C17 H17C 109.5
F2 B1 F1 108.41(19)
F2 B1 N1 110.3(2)
F1 B1 N1 110.5(2)
F2 B1 N2 110.0(2)
F1 B1 N2 110.9(2)
N1 B1 N2 106.80(17)
C1 N1 C4 107.17(19)
C1 N1 B1 127.39(18)
C4 N1 B1 125.43(18)
C9 N2 C6 106.80(18)
C9 N2 B1 127.11(19)
C6 N2 B1 125.29(18)
C13 N3 C17 121.2(2)
C13 N3 C16 121.2(2)
C17 N3 C16 117.43(19)

loop_
_geom_bond_atom_site_label_1
_geom_bond_atom_site_label_2
_geom_bond_distance
C1 N1 1.345(3)
C1 C2 1.379(3)
C1 H1 0.9300
C2 C3 1.374(3)
C2 H2 0.9300
C3 C4 1.401(3)
C3 H3 0.9300
C4 N1 1.394(2)
C4 C5 1.407(3)
C5 C6 1.399(3)
C5 C10 1.465(3)
C6 C7 1.399(3)
C6 N2 1.399(2)
C7 C8 1.373(3)
C7 H7 0.9300
C8 C9 1.380(3)
C8 H8 0.9300
C9 N2 1.340(3)
C9 H9 0.9300
C10 C11 1.392(3)
C10 C15 1.394(3)
C11 C12 1.372(3)
C11 H11 0.9300
C12 C13 1.403(3)
C12 H12 0.9300
C13 N3 1.367(3)
C13 C14 1.401(3)
C14 C15 1.375(3)
C14 H14 0.9300
C15 H15 0.9300
C16 N3 1.446(3)
C16 H16A 0.9600
C16 H16B 0.9600
C16 H16C 0.9600
C17 N3 1.446(3)
C17 H17A 0.9600
C17 H17B 0.9600
C17 H17C 0.9600
B1 F2 1.386(3)
B1 F1 1.388(3)
B1 N1 1.532(3)
B1 N2 1.534(3)

loop_
_geom_hbond_atom_site_label_D
_geom_hbond_atom_site_label_H
_geom_hbond_atom_site_label_A
_geom_hbond_distance_DH
_geom_hbond_distance_HA
_geom_hbond_distance_DA
_geom_hbond_angle_DHA
_geom_hbond_site_symmetry_A
C1 H1 F1 0.93 2.60 3.477(3) 158.6 3_657
C2 H2 N3 0.93 2.67 3.495(3) 147.8 3_656
C12 H12 F1 0.93 2.59 3.471(3) 157.7 2_646
C16 H16B F2 0.96 2.56 3.362(3) 140.9 1_554

loop_
_geom_torsion_atom_site_label_1
_geom_torsion_atom_site_label_2
_geom_torsion_atom_site_label_3
_geom_torsion_atom_site_label_4
_geom_torsion
N1 C1 C2 C3 -0.6(3)
C1 C2 C3 C4 1.0(3)
C2 C3 C4 N1 -1.1(3)
C2 C3 C4 C5 -176.2(2)
N1 C4 C5 C6 -3.7(3)
C3 C4 C5 C6 170.9(2)
N1 C4 C5 C10 177.51(18)
C3 C4 C5 C10 -7.9(3)
C4 C5 C6 C7 178.6(2)
C10 C5 C6 C7 -2.6(4)
C4 C5 C6 N2 0.5(3)
C10 C5 C6 N2 179.28(18)
C5 C6 C7 C8 -179.6(2)
N2 C6 C7 C8 -1.3(3)
C6 C7 C8 C9 1.3(3)
C7 C8 C9 N2 -0.9(3)
C6 C5 C10 C11 132.6(2)
C4 C5 C10 C11 -48.6(3)
C6 C5 C10 C15 -49.4(3)
C4 C5 C10 C15 129.4(2)
C15 C10 C11 C12 0.3(3)
C5 C10 C11 C12 178.4(2)
C10 C11 C12 C13 -2.3(3)
C11 C12 C13 N3 -177.9(2)
C11 C12 C13 C14 1.9(3)
N3 C13 C14 C15 -179.8(2)
C12 C13 C14 C15 0.5(3)
C13 C14 C15 C10 -2.5(3)
C11 C10 C15 C14 2.1(3)
C5 C10 C15 C14 -175.9(2)
C2 C1 N1 C4 -0.1(3)
C2 C1 N1 B1 178.6(2)
C3 C4 N1 C1 0.7(2)
C5 C4 N1 C1 176.4(2)
C3 C4 N1 B1 -178.0(2)
C5 C4 N1 B1 -2.3(3)
F2 B1 N1 C1 71.5(3)
F1 B1 N1 C1 -48.3(3)
N2 B1 N1 C1 -168.9(2)
F2 B1 N1 C4 -110.0(2)
F1 B1 N1 C4 130.2(2)
N2 B1 N1 C4 9.5(3)
C8 C9 N2 C6 0.1(3)
C8 C9 N2 B1 170.2(2)
C7 C6 N2 C9 0.7(2)
C5 C6 N2 C9 179.2(2)
C7 C6 N2 B1 -169.6(2)
C5 C6 N2 B1 8.9(3)
F2 B1 N2 C9 -61.5(3)
F1 B1 N2 C9 58.4(3)
N1 B1 N2 C9 178.8(2)
F2 B1 N2 C6 106.8(2)
F1 B1 N2 C6 -133.3(2)
N1 B1 N2 C6 -12.9(3)
C14 C13 N3 C17 -5.9(3)
C12 C13 N3 C17 173.9(2)
C14 C13 N3 C16 179.3(2)
C12 C13 N3 C16 -1.0(3)
